data_7034068
loop_
_publ_author_name
'Schmid, Matthias'
'O\~na-Burgos, Pascual'
'Guillaume, Sophie M.'
'Roesky, Peter W.'

_publ_section_title
;
 (Iminophosphoranyl)(thiophosphoranyl)methane rare-earth borohydride
 complexes: synthesis, structures and polymerization catalysis.
;
_journal_issue 27
_journal_name_full 'Dalton transactions (Cambridge, England : 2003)'
_journal_page_first 12338
_journal_page_last 12348
_journal_paper_doi 10.1039/c4dt04034a
_journal_volume 44
_journal_year 2015
_chemical_formula_moiety 'C32 H46 B2 Lu N O P2 S Si, C4 H8 O'
_chemical_formula_sum 'C36 H54 B2 Lu N O2 P2 S Si'
_chemical_formula_weight 851.48
_space_group_crystal_system monoclinic
_space_group_IT_number 14
_space_group_name_Hall '-P 2yn'
_space_group_name_H-M_alt 'P 1 21/n 1'
_symmetry_space_group_name_Hall '-P 2yn'
_symmetry_space_group_name_H-M 'P 1 21/n 1'
_atom_sites_solution_hydrogens mixed
_audit_creation_date 2014-12-09
_audit_creation_method
;
Olex2 1.2
(compiled 2014.11.28 svn.r3106 for OlexSys, GUI svn.r4959)
;
_audit_update_record
;
2014-12-23 deposited with the CCDC.
2015-01-30 downloaded from the CCDC.
;
_cell_angle_alpha 90
_cell_angle_beta 97.003(4)
_cell_angle_gamma 90
_cell_formula_units_Z 4
_cell_length_a 9.7913(4)
_cell_length_b 11.4667(4)
_cell_length_c 35.8275(19)
_cell_measurement_reflns_used 21966
_cell_measurement_temperature 150
_cell_measurement_theta_max 26.97
_cell_measurement_theta_min 1.87
_cell_volume 3992.5(3)
_computing_cell_refinement 'STOE X-AREA, PLATON (A.L.Spek, 2005)'
_computing_data_collection 'STOE X-AREA'
_computing_data_reduction 'STOE X-RED & LANA, PLATON (A.L.Spek, 2005)'
_computing_molecular_graphics 'Diamond 2/3, Olex2 (Dolomanov et al., 2009)'
_computing_publication_material 'MS Word, Olex2 (Dolomanov et al., 2009)'
_computing_structure_refinement 'SHELXL (Sheldrick, 2008)'
_computing_structure_solution 'SHELXS (Sheldrick, 2008)'
_diffrn_ambient_temperature 150
_diffrn_detector 'image plate (34cm diameter)'
_diffrn_detector_area_resol_mean 6.67
_diffrn_detector_type STOE
_diffrn_measured_fraction_theta_full 0.991
_diffrn_measured_fraction_theta_max 0.983
_diffrn_measurement_device '2-circle goniometer'
_diffrn_measurement_device_type 'STOE IPDS 2'
_diffrn_measurement_method 'rotation method'
_diffrn_radiation_collimation '0.5mm monocapillary'
_diffrn_radiation_monochromator 'plane graphite'
_diffrn_radiation_type MoK\a
_diffrn_radiation_wavelength 0.71073
_diffrn_reflns_av_R_equivalents 0.1301
_diffrn_reflns_av_unetI/netI 0.1046
_diffrn_reflns_Laue_measured_fraction_full 0.991
_diffrn_reflns_Laue_measured_fraction_max 0.983
_diffrn_reflns_limit_h_max 12
_diffrn_reflns_limit_h_min -11
_diffrn_reflns_limit_k_max 14
_diffrn_reflns_limit_k_min -14
_diffrn_reflns_limit_l_max 45
_diffrn_reflns_limit_l_min -45
_diffrn_reflns_number 31573
_diffrn_reflns_point_group_measured_fraction_full 0.991
_diffrn_reflns_point_group_measured_fraction_max 0.983
_diffrn_reflns_theta_full 25.242
_diffrn_reflns_theta_max 26.789
_diffrn_reflns_theta_min 1.866
_diffrn_source 'sealed tube, 12x0.4mm long-fine focus'
_exptl_absorpt_coefficient_mu 2.666
_exptl_absorpt_correction_T_max 0.9024
_exptl_absorpt_correction_T_min 0.6337
_exptl_absorpt_correction_type integration
_exptl_absorpt_process_details 'STOE X-RED & X-SHAPE'
_exptl_crystal_colour colourless
_exptl_crystal_colour_primary colourless
_exptl_crystal_density_diffrn 1.417
_exptl_crystal_description plate
_exptl_crystal_F_000 1736
_exptl_crystal_size_max 0.22
_exptl_crystal_size_mid 0.113
_exptl_crystal_size_min 0.039
_refine_diff_density_max 1.066
_refine_diff_density_min -1.697
_refine_diff_density_rms 0.128
_refine_ls_extinction_method none
_refine_ls_goodness_of_fit_ref 1.015
_refine_ls_hydrogen_treatment mixed
_refine_ls_matrix_type full
_refine_ls_number_parameters 476
_refine_ls_number_reflns 8389
_refine_ls_number_restraints 15
_refine_ls_restrained_S_all 1.015
_refine_ls_R_factor_all 0.1125
_refine_ls_R_factor_gt 0.0652
_refine_ls_shift/su_max 0.001
_refine_ls_shift/su_mean 0.000
_refine_ls_structure_factor_coef Fsqd
_refine_ls_weighting_details 'w=1/[\s^2^(Fo^2^)+(0.0587P)^2^] where P=(Fo^2^+2Fc^2^)/3'
_refine_ls_weighting_scheme calc
_refine_ls_wR_factor_gt 0.1283
_refine_ls_wR_factor_ref 0.1441
_reflns_Friedel_coverage 0.000
_reflns_number_gt 5311
_reflns_number_total 8389
_reflns_threshold_expression 'I > 2\s(I)'
_cod_data_source_file c4dt04034a1.cif
_cod_data_source_block 9
_cod_depositor_comments 'Adding full bibliography for 7034061--7034068.cif.'
_cod_database_code 7034068
_shelxl_version_number 2014/6
_shelx_space_group_comment
;
The symmetry employed for this shelxl refinement is uniquely defined
by the following loop, which should always be used as a source of
symmetry information in preference to the above space-group names.
They are only intended as comments.
;
_olex2_refinement_description
;
1. Fixed Uiso
 At 1.2 times of:
  All C(H) groups, All C(H,H) groups, All C(H,H,H,H) groups
 At 1.5 times of:
  All C(H,H,H) groups
2. Restrained distances
 B2-H2A = B2-H2B
 1.05 with sigma of 0.02
 C30A-C31A = C30B-C31B
 1.5 with sigma of 0.02
 C32-C31A = C32-C31B
 1.4 with sigma of 0.02
 C30B-C29 = C29-C30A
 1.4 with sigma of 0.02
 B1-H1C
 1.05 with sigma of 0.02
3. Uiso/Uaniso restraints and constraints
Uanis(C30B) \\sim Ueq: with sigma of 0.05 and sigma for terminal atoms of 0.1
4. Others
 Sof(H34C)=Sof(H34D)=Sof(H36C)=Sof(H36D)=1-FVAR(1)
 Sof(H34A)=Sof(H34B)=Sof(H36A)=Sof(H36B)=FVAR(1)
 Fixed Sof: H29A(0.5) H29B(0.5) H29C(0.5) H29D(0.5) C30B(0.6) H30A(0.6)
 H30B(0.6) C31B(0.6) H31A(0.6) H31B(0.6) H32A(0.5) H32B(0.5) H32C(0.5)
 H32D(0.5) C35B(0.5) H35A(0.5) H35B(0.5) C30A(0.4) H30C(0.4) H30D(0.4)
 C31A(0.4) H31C(0.4) H31D(0.4) C35A(0.5) H35C(0.5) H35D(0.5)
 Fixed Uiso: H1C(0.08) H2A(0.05)
5.a Ternary CH refined with riding coordinates:
 C1(H1)
5.b Secondary CH2 refined with riding coordinates:
 C29(H29A,H29B), C29(H29C,H29D), C30B(H30A,H30B), C31B(H31A,H31B), C32(H32A,
 H32B), C32(H32C,H32D), C33(H33A,H33B), C34(H34C,H34D), C34(H34A,H34B),
 C35B(H35A,H35B), C36(H36C,H36D), C36(H36A,H36B), C30A(H30C,H30D), C31A(H31C,
 H31D), C35A(H35C,H35D)
5.c Aromatic/amide H refined with riding coordinates:
 C3(H3), C4(H4), C5(H5), C6(H6), C7(H7), C9(H9), C10(H10), C11(H11), C12(H12),
 C13(H13), C15(H15), C16(H16), C17(H17), C18(H18), C19(H19), C21(H21), C22(H22),
  C23(H23), C24(H24), C25(H25)
5.d Idealised Me refined as rotating group:
 C26(H26A,H26B,H26C), C27(H27A,H27B,H27C), C28(H28A,H28B,H28C)
;
_olex2_submission_special_instructions 'No special instructions were received'

loop_
_space_group_symop_operation_xyz
'x, y, z'
'-x+1/2, y+1/2, -z+1/2'
'-x, -y, -z'
'x-1/2, -y-1/2, z-1/2'

loop_
_atom_site_label
_atom_site_type_symbol
_atom_site_fract_x
_atom_site_fract_y
_atom_site_fract_z
_atom_site_U_iso_or_equiv
_atom_site_adp_type
_atom_site_occupancy
_atom_site_site_symmetry_order
_atom_site_calc_flag
_atom_site_refinement_flags_posn
_atom_site_refinement_flags_adp
_atom_site_refinement_flags_occupancy
_atom_site_disorder_assembly
_atom_site_disorder_group
Lu Lu 0.71819(3) 0.03208(3) 0.83496(2) 0.04293(12) Uani 1 1 d . . . . .
H1A H 0.948(8) -0.021(8) 0.853(2) 0.05(2) Uiso 1 1 d . . . . .
H1B H 0.931(10) 0.144(9) 0.842(3) 0.07(3) Uiso 1 1 d . . . . .
H1C H 0.915(9) 0.042(9) 0.8084(14) 0.080 Uiso 1 1 d D . . . .
H2A H 0.763(6) -0.152(7) 0.8552(17) 0.050 Uiso 1 1 d D . . . .
H2B H 0.602(7) -0.129(8) 0.834(3) 0.09(4) Uiso 1 1 d D . . . .
H2C H 0.748(7) -0.154(6) 0.8155(19) 0.018(17) Uiso 1 1 d . . . . .
S S 0.6774(2) 0.2739(2) 0.82483(7) 0.0519(6) Uani 1 1 d . . . . .
P1 P 0.4787(2) 0.23061(19) 0.82378(7) 0.0435(5) Uani 1 1 d . . . . .
P2 P 0.5207(2) 0.07076(19) 0.89234(7) 0.0409(5) Uani 1 1 d . . . . .
Si Si 0.8009(2) 0.0643(2) 0.93797(8) 0.0524(7) Uani 1 1 d . . . . .
O1 O 0.6333(6) 0.0300(6) 0.77145(17) 0.0528(14) Uani 1 1 d . . . . .
N N 0.6856(6) 0.0594(6) 0.8974(2) 0.0423(16) Uani 1 1 d . . . . .
C1 C 0.4698(8) 0.0938(7) 0.8444(2) 0.0392(18) Uani 1 1 d . . . . .
H1 H 0.3949 0.0416 0.8325 0.047 Uiso 1 1 calc R . . . .
C2 C 0.3884(9) 0.2305(8) 0.7766(3) 0.050(2) Uani 1 1 d . . . . .
C3 C 0.4348(11) 0.2991(8) 0.7491(3) 0.060(2) Uani 1 1 d . . . . .
H3 H 0.5222 0.3358 0.7539 0.072 Uiso 1 1 calc R . . . .
C4 C 0.3577(13) 0.3150(9) 0.7155(3) 0.072(3) Uani 1 1 d . . . . .
H4 H 0.3906 0.3643 0.6972 0.086 Uiso 1 1 calc R . . . .
C5 C 0.2326(11) 0.2607(10) 0.7074(3) 0.068(3) Uani 1 1 d . . . . .
H5 H 0.1800 0.2718 0.6836 0.081 Uiso 1 1 calc R . . . .
C6 C 0.1839(11) 0.1908(10) 0.7336(3) 0.068(3) Uani 1 1 d . . . . .
H6 H 0.0972 0.1534 0.7281 0.082 Uiso 1 1 calc R . . . .
C7 C 0.2615(9) 0.1745(9) 0.7683(3) 0.057(2) Uani 1 1 d . . . . .
H7 H 0.2283 0.1252 0.7865 0.069 Uiso 1 1 calc R . . . .
C8 C 0.3850(8) 0.3442(7) 0.8449(2) 0.045(2) Uani 1 1 d . . . . .
C9 C 0.4317(9) 0.4595(8) 0.8463(3) 0.054(2) Uani 1 1 d . . . . .
H9 H 0.5162 0.4790 0.8373 0.064 Uiso 1 1 calc R . . . .
C10 C 0.3534(11) 0.5453(8) 0.8609(3) 0.060(2) Uani 1 1 d . . . . .
H10 H 0.3846 0.6238 0.8625 0.072 Uiso 1 1 calc R . . . .
C11 C 0.2281(10) 0.5148(9) 0.8732(3) 0.059(3) Uani 1 1 d . . . . .
H11 H 0.1739 0.5735 0.8830 0.071 Uiso 1 1 calc R . . . .
C12 C 0.1825(9) 0.4031(9) 0.8715(3) 0.056(2) Uani 1 1 d . . . . .
H12 H 0.0969 0.3842 0.8799 0.067 Uiso 1 1 calc R . . . .
C13 C 0.2591(9) 0.3176(8) 0.8576(3) 0.052(2) Uani 1 1 d . . . . .
H13 H 0.2267 0.2394 0.8565 0.063 Uiso 1 1 calc R . . . .
C14 C 0.4685(8) 0.1834(7) 0.9228(2) 0.0414(19) Uani 1 1 d . . . . .
C15 C 0.5389(8) 0.2884(8) 0.9253(3) 0.046(2) Uani 1 1 d . . . . .
H15 H 0.6153 0.2989 0.9116 0.055 Uiso 1 1 calc R . . . .
C16 C 0.4993(9) 0.3787(8) 0.9475(3) 0.050(2) Uani 1 1 d . . . . .
H16 H 0.5460 0.4515 0.9479 0.060 Uiso 1 1 calc R . . . .
C17 C 0.3922(9) 0.3633(8) 0.9689(3) 0.051(2) Uani 1 1 d . . . . .
H17 H 0.3648 0.4251 0.9840 0.062 Uiso 1 1 calc R . . . .
C18 C 0.3253(9) 0.2564(8) 0.9682(3) 0.056(2) Uani 1 1 d . . . . .
H18 H 0.2549 0.2441 0.9838 0.067 Uiso 1 1 calc R . . . .
C19 C 0.3602(8) 0.1673(8) 0.9448(3) 0.047(2) Uani 1 1 d . . . . .
H19 H 0.3112 0.0957 0.9437 0.056 Uiso 1 1 calc R . . . .
C20 C 0.4358(8) -0.0618(7) 0.9048(2) 0.0421(19) Uani 1 1 d . . . . .
C21 C 0.2933(8) -0.0790(7) 0.8952(3) 0.045(2) Uani 1 1 d . . . . .
H21 H 0.2402 -0.0242 0.8797 0.054 Uiso 1 1 calc R . . . .
C22 C 0.2316(9) -0.1761(8) 0.9085(3) 0.055(2) Uani 1 1 d . . . . .
H22 H 0.1356 -0.1878 0.9021 0.066 Uiso 1 1 calc R . . . .
C23 C 0.3062(9) -0.2554(8) 0.9308(3) 0.054(2) Uani 1 1 d . . . . .
H23 H 0.2616 -0.3206 0.9402 0.064 Uiso 1 1 calc R . . . .
C24 C 0.4456(9) -0.2415(8) 0.9396(3) 0.051(2) Uani 1 1 d . . . . .
H24 H 0.4977 -0.2983 0.9545 0.062 Uiso 1 1 calc R . . . .
C25 C 0.5097(9) -0.1454(8) 0.9268(3) 0.052(2) Uani 1 1 d . . . . .
H25 H 0.6062 -0.1361 0.9331 0.062 Uiso 1 1 calc R . . . .
C26 C 0.9183(11) 0.1922(11) 0.9357(4) 0.084(4) Uani 1 1 d . . . . .
H26A H 0.9697 0.1836 0.9141 0.126 Uiso 1 1 calc GR . . . .
H26B H 0.9828 0.1959 0.9589 0.126 Uiso 1 1 calc GR . . . .
H26C H 0.8638 0.2640 0.9331 0.126 Uiso 1 1 calc GR . . . .
C27 C 0.7186(9) 0.0774(9) 0.9818(3) 0.059(3) Uani 1 1 d . . . . .
H27A H 0.6726 0.1531 0.9823 0.089 Uiso 1 1 calc GR . . . .
H27B H 0.7891 0.0710 1.0036 0.089 Uiso 1 1 calc GR . . . .
H27C H 0.6509 0.0148 0.9827 0.089 Uiso 1 1 calc GR . . . .
C28 C 0.9055(11) -0.0706(11) 0.9412(3) 0.077(3) Uani 1 1 d . . . . .
H28A H 0.8447 -0.1385 0.9406 0.115 Uiso 1 1 calc GR . . . .
H28B H 0.9680 -0.0703 0.9647 0.115 Uiso 1 1 calc GR . . . .
H28C H 0.9592 -0.0742 0.9198 0.115 Uiso 1 1 calc GR . . . .
C29 C 0.6974(10) 0.0788(11) 0.7408(3) 0.072(3) Uani 1 1 d D . . . .
H29A H 0.6979 0.1651 0.7416 0.086 Uiso 0.5 1 calc R . P A 1
H29B H 0.7928 0.0501 0.7409 0.086 Uiso 0.5 1 calc R . P A 1
H29C H 0.7009 0.1647 0.7433 0.086 Uiso 0.5 1 calc R . P B 2
H29D H 0.7932 0.0498 0.7422 0.086 Uiso 0.5 1 calc R . P B 2
C30B C 0.624(3) 0.048(2) 0.7048(6) 0.086(13) Uani 0.6 1 d D U P C 2
H30A H 0.6775 -0.0066 0.6910 0.103 Uiso 0.6 1 calc R . P C 2
H30B H 0.6012 0.1184 0.6891 0.103 Uiso 0.6 1 calc R . P C 2
C31B C 0.496(2) -0.009(2) 0.7159(4) 0.075(6) Uani 0.6 1 d D . P C 2
H31A H 0.4199 0.0487 0.7146 0.090 Uiso 0.6 1 calc R . P C 2
H31B H 0.4673 -0.0740 0.6987 0.090 Uiso 0.6 1 calc R . P C 2
C32 C 0.5296(11) -0.0517(9) 0.7547(3) 0.072(3) Uani 1 1 d D . . . .
H32A H 0.5364 -0.1247 0.7696 0.086 Uiso 0.5 1 calc R . P C 1
H32B H 0.4372 -0.0181 0.7561 0.086 Uiso 0.5 1 calc R . P C 1
H32C H 0.4474 -0.0508 0.7683 0.086 Uiso 0.5 1 calc R . P C 2
H32D H 0.5667 -0.1321 0.7549 0.086 Uiso 0.5 1 calc R . P C 2
B1 B 0.9689(10) 0.0625(12) 0.8349(4) 0.056(3) Uani 1 1 d D . . . .
H1D H 1.079(7) 0.072(5) 0.8300(18) 0.023(17) Uiso 1 1 d . . . . .
B2 B 0.6897(14) -0.1818(11) 0.8339(4) 0.062(3) Uani 1 1 d D . . . .
H2D H 0.698(10) -0.288(10) 0.835(3) 0.08(3) Uiso 1 1 d . . . . .
O2 O 0.2572(6) 0.3940(6) 1.04877(18) 0.0612(17) Uani 1 1 d . . . . .
C33 C 0.1363(10) 0.4504(10) 1.0326(3) 0.071(3) Uani 1 1 d . . . . .
H33A H 0.1008 0.4134 1.0084 0.085 Uiso 1 1 calc R . . . .
H33B H 0.1547 0.5338 1.0281 0.085 Uiso 1 1 calc R . . . .
C34 C 0.0339(11) 0.4379(12) 1.0605(3) 0.082(4) Uani 1 1 d . . . . .
H34C H -0.0166 0.5120 1.0625 0.099 Uiso 0.67(18) 1 calc R . P D 2
H34D H -0.0336 0.3760 1.0522 0.099 Uiso 0.67(18) 1 calc R . P D 2
H34A H -0.0118 0.3607 1.0588 0.099 Uiso 0.33(18) 1 calc R . P D 1
H34B H -0.0364 0.5004 1.0578 0.099 Uiso 0.33(18) 1 calc R . P D 1
C35B C 0.105(4) 0.409(3) 1.0949(13) 0.062(10) Uani 0.5 1 d . . P E 2
H35A H 0.0719 0.3337 1.1038 0.075 Uiso 0.5 1 calc R . P E 2
H35B H 0.0914 0.4699 1.1138 0.075 Uiso 0.5 1 calc R . P E 2
C36 C 0.2602(10) 0.4010(11) 1.0886(3) 0.070(3) Uani 1 1 d . . . . .
H36C H 0.3115 0.4709 1.0986 0.084 Uiso 0.67(18) 1 calc R . P D 2
H36D H 0.3037 0.3307 1.1009 0.084 Uiso 0.67(18) 1 calc R . P D 2
H36A H 0.2706 0.3216 1.0994 0.084 Uiso 0.33(18) 1 calc R . P D 1
H36B H 0.3409 0.4476 1.0991 0.084 Uiso 0.33(18) 1 calc R . P D 1
C30A C 0.609(5) 0.036(4) 0.7090(9) 0.09(2) Uani 0.4 1 d D . P C 1
H30C H 0.6634 0.0253 0.6877 0.111 Uiso 0.4 1 calc R . P C 1
H30D H 0.5366 0.0943 0.7015 0.111 Uiso 0.4 1 calc R . P C 1
C31A C 0.543(4) -0.078(3) 0.7173(7) 0.080(10) Uani 0.4 1 d D . P C 1
H31C H 0.4532 -0.0902 0.7018 0.096 Uiso 0.4 1 calc R . P C 1
H31D H 0.6039 -0.1459 0.7148 0.096 Uiso 0.4 1 calc R . P C 1
C35A C 0.141(4) 0.452(4) 1.0988(12) 0.073(12) Uani 0.5 1 d . . P E 1
H35C H 0.1555 0.5349 1.1057 0.088 Uiso 0.5 1 calc R . P E 1
H35D H 0.1073 0.4098 1.1201 0.088 Uiso 0.5 1 calc R . P E 1

loop_
_atom_site_aniso_label
_atom_site_aniso_U_11
_atom_site_aniso_U_22
_atom_site_aniso_U_33
_atom_site_aniso_U_23
_atom_site_aniso_U_13
_atom_site_aniso_U_12
Lu 0.03206(17) 0.0462(2) 0.0516(2) -0.0014(2) 0.00928(13) 0.00105(18)
S 0.0406(11) 0.0449(12) 0.0709(16) 0.0009(11) 0.0098(11) -0.0057(10)
P1 0.0376(11) 0.0402(12) 0.0529(13) 0.0018(10) 0.0068(10) -0.0008(9)
P2 0.0296(10) 0.0439(12) 0.0497(12) -0.0002(9) 0.0061(9) 0.0011(8)
Si 0.0316(11) 0.0678(18) 0.0572(15) -0.0081(12) 0.0035(11) -0.0006(11)
O1 0.053(3) 0.047(3) 0.058(4) -0.003(3) 0.005(3) -0.007(3)
N 0.028(3) 0.050(4) 0.050(4) -0.001(3) 0.006(3) 0.001(3)
C1 0.034(4) 0.039(4) 0.044(4) -0.003(4) 0.001(3) -0.001(3)
C2 0.046(5) 0.042(5) 0.063(6) -0.006(4) 0.010(4) 0.004(4)
C3 0.070(6) 0.050(6) 0.058(6) 0.000(5) 0.003(5) -0.008(5)
C4 0.096(8) 0.051(6) 0.067(7) 0.007(5) 0.010(7) 0.000(6)
C5 0.073(7) 0.067(7) 0.061(7) 0.002(5) -0.003(6) 0.022(6)
C6 0.051(6) 0.074(7) 0.078(8) -0.002(6) -0.003(5) 0.003(5)
C7 0.049(5) 0.067(6) 0.055(6) 0.000(5) 0.002(5) 0.002(5)
C8 0.045(5) 0.042(5) 0.048(5) -0.003(4) 0.001(4) 0.007(4)
C9 0.055(5) 0.049(5) 0.055(5) -0.006(5) 0.005(4) 0.010(5)
C10 0.079(7) 0.032(5) 0.068(6) -0.004(4) 0.005(5) 0.007(5)
C11 0.060(6) 0.054(6) 0.060(6) -0.013(5) -0.009(5) 0.012(5)
C12 0.042(5) 0.061(6) 0.065(6) -0.012(5) 0.007(4) 0.009(5)
C13 0.045(5) 0.054(6) 0.056(6) 0.003(4) 0.002(4) 0.002(4)
C14 0.028(4) 0.045(5) 0.051(5) 0.003(4) 0.003(4) 0.007(3)
C15 0.037(4) 0.049(5) 0.052(5) -0.002(4) 0.004(4) -0.001(4)
C16 0.049(5) 0.042(5) 0.058(6) -0.006(4) 0.006(4) -0.005(4)
C17 0.056(5) 0.052(6) 0.049(5) -0.002(4) 0.012(4) 0.006(4)
C18 0.051(5) 0.060(6) 0.056(6) -0.005(5) 0.007(5) 0.003(5)
C19 0.034(4) 0.051(5) 0.057(5) -0.010(4) 0.009(4) 0.000(4)
C20 0.032(4) 0.045(5) 0.050(5) -0.007(4) 0.007(4) 0.000(3)
C21 0.039(4) 0.038(4) 0.060(5) -0.006(4) 0.015(4) 0.002(4)
C22 0.038(5) 0.044(5) 0.084(7) -0.011(5) 0.016(5) -0.007(4)
C23 0.048(5) 0.048(5) 0.067(6) 0.000(5) 0.014(5) -0.004(4)
C24 0.053(5) 0.043(5) 0.058(6) 0.002(4) 0.005(5) -0.001(4)
C25 0.038(5) 0.062(6) 0.055(6) 0.007(5) 0.003(4) 0.004(4)
C26 0.049(6) 0.114(10) 0.085(8) -0.020(7) -0.004(6) -0.031(6)
C27 0.042(5) 0.078(7) 0.057(6) -0.007(5) 0.004(4) 0.011(5)
C28 0.054(6) 0.112(10) 0.063(7) -0.004(6) -0.003(5) 0.030(6)
C29 0.054(6) 0.091(8) 0.072(7) 0.019(6) 0.015(5) 0.001(5)
C30B 0.16(3) 0.058(14) 0.046(14) -0.001(10) 0.023(16) 0.062(16)
C31B 0.092(17) 0.087(17) 0.043(9) -0.020(10) -0.003(10) 0.010(13)
C32 0.073(7) 0.055(7) 0.080(7) -0.011(5) -0.022(6) 0.003(5)
B1 0.026(5) 0.081(9) 0.062(7) 0.007(6) 0.013(5) 0.003(5)
B2 0.072(9) 0.046(7) 0.070(8) -0.010(6) 0.013(7) 0.008(6)
O2 0.049(4) 0.079(5) 0.057(4) -0.002(4) 0.012(3) 0.010(3)
C33 0.059(6) 0.084(8) 0.070(7) 0.006(6) 0.007(5) 0.024(6)
C34 0.051(6) 0.128(11) 0.071(7) 0.013(7) 0.018(5) 0.036(6)
C35B 0.037(16) 0.08(2) 0.08(2) -0.012(16) 0.017(16) 0.007(13)
C36 0.058(6) 0.089(8) 0.064(7) 0.015(6) 0.008(5) 0.009(6)
C30A 0.07(2) 0.16(5) 0.04(2) -0.02(3) -0.003(18) -0.01(3)
C31A 0.08(2) 0.07(2) 0.09(2) -0.049(19) 0.019(18) -0.021(19)
C35A 0.07(2) 0.10(3) 0.042(12) -0.01(2) -0.021(14) 0.02(2)

loop_
_atom_type_symbol
_atom_type_description
_atom_type_scat_dispersion_real
_atom_type_scat_dispersion_imag
_atom_type_scat_source
C C 0.0033 0.0016 'International Tables Vol C Tables 4.2.6.8 and 6.1.1.4'
H H 0.0000 0.0000 'International Tables Vol C Tables 4.2.6.8 and 6.1.1.4'
B B 0.0013 0.0007 'International Tables Vol C Tables 4.2.6.8 and 6.1.1.4'
Lu Lu -0.4720 5.8584 'International Tables Vol C Tables 4.2.6.8 and 6.1.1.4'
N N 0.0061 0.0033 'International Tables Vol C Tables 4.2.6.8 and 6.1.1.4'
O O 0.0106 0.0060 'International Tables Vol C Tables 4.2.6.8 and 6.1.1.4'
P P 0.1023 0.0942 'International Tables Vol C Tables 4.2.6.8 and 6.1.1.4'
S S 0.1246 0.1234 'International Tables Vol C Tables 4.2.6.8 and 6.1.1.4'
Si Si 0.0817 0.0704 'International Tables Vol C Tables 4.2.6.8 and 6.1.1.4'

loop_
_geom_angle_atom_site_label_1
_geom_angle_atom_site_label_2
_geom_angle_atom_site_label_3
_geom_angle
H1A Lu H1B 48(3)
H1A Lu H1C 44(3)
H1A Lu H2A 62(3)
H1A Lu H2B 106(2)
H1A Lu H2C 72(3)
H1B Lu H1C 42(3)
H1B Lu H2A 109(3)
H1B Lu H2B 153(3)
H1B Lu H2C 113(3)
H1C Lu H2A 92(3)
H1C Lu H2B 121(3)
H1C Lu H2C 77(3)
H2A Lu H2B 45(2)
H2A Lu H2C 36(2)
H2B Lu H2C 44(2)
S Lu H1A 114(2)
S Lu H1B 66(2)
S Lu H1C 91(3)
S Lu H2A 168.5(12)
S Lu H2B 140.3(9)
S Lu H2C 154.8(18)
S Lu P1 37.64(6)
S Lu P2 81.42(7)
P1 Lu H1A 150(2)
P1 Lu H1B 104(2)
P1 Lu H1C 124(3)
P1 Lu H2A 143(2)
P1 Lu H2B 102.9(8)
P1 Lu H2C 137.3(16)
P2 Lu H1A 122(2)
P2 Lu H1B 117(3)
P2 Lu H1C 158.4(11)
P2 Lu H2A 92(2)
P2 Lu H2B 76(2)
P2 Lu H2C 117.6(18)
P2 Lu P1 58.02(6)
O1 Lu H1A 119(2)
O1 Lu H1B 108(2)
O1 Lu H1C 79.1(8)
O1 Lu H2A 109.7(11)
O1 Lu H2B 82(3)
O1 Lu H2C 74.6(17)
O1 Lu S 81.72(17)
O1 Lu P1 73.79(16)
O1 Lu P2 119.02(15)
O1 Lu C1 84.3(2)
O1 Lu B1 103.7(3)
O1 Lu B2 87.0(4)
N Lu H1A 91(2)
N Lu H1B 92(2)
N Lu H1C 128.6(7)
N Lu H2A 82.0(18)
N Lu H2B 90(3)
N Lu H2C 117.4(18)
N Lu S 87.54(17)
N Lu P1 80.93(16)
N Lu P2 31.69(15)
N Lu O1 150.5(2)
N Lu C1 66.2(2)
N Lu B1 103.6(3)
N Lu B2 96.9(4)
C1 Lu H1A 157(2)
C1 Lu H1B 130(3)
C1 Lu H1C 155(2)
C1 Lu H2A 111(2)
C1 Lu H2B 74.6(8)
C1 Lu H2C 116.9(17)
C1 Lu S 68.16(19)
C1 Lu P1 32.12(18)
C1 Lu P2 35.29(18)
B1 Lu H1A 28(2)
B1 Lu H1B 25(2)
B1 Lu H1C 25.1(5)
B1 Lu H2A 88.7(17)
B1 Lu H2B 129.7(7)
B1 Lu H2C 88.2(17)
B1 Lu S 89.2(3)
B1 Lu P1 126.8(3)
B1 Lu P2 134.1(3)
B1 Lu C1 154.9(4)
B2 Lu H1A 81(2)
B2 Lu H1B 128(2)
B2 Lu H1C 98(3)
B2 Lu H2A 24.9(5)
B2 Lu H2B 25.2(6)
B2 Lu H2C 23.3(17)
B2 Lu S 164.1(3)
B2 Lu P1 127.9(3)
B2 Lu P2 94.4(3)
B2 Lu C1 99.6(4)
B2 Lu B1 104.5(5)
P1 S Lu 83.15(10)
S P1 Lu 59.20(9)
C1 P1 Lu 52.4(3)
C1 P1 S 108.3(3)
C1 P1 C2 110.6(4)
C1 P1 C8 114.6(4)
C2 P1 Lu 112.1(3)
C2 P1 S 112.3(3)
C2 P1 C8 100.2(4)
C8 P1 Lu 147.6(3)
C8 P1 S 110.7(3)
N P2 Lu 49.3(3)
N P2 C1 106.6(4)
N P2 C14 110.2(4)
N P2 C20 112.9(4)
C1 P2 Lu 58.9(3)
C1 P2 C14 114.7(4)
C1 P2 C20 106.5(4)
C14 P2 Lu 140.2(3)
C14 P2 C20 106.2(4)
C20 P2 Lu 113.3(3)
N Si C26 109.3(5)
N Si C27 114.0(4)
N Si C28 108.9(4)
C27 Si C26 107.8(5)
C28 Si C26 108.6(6)
C28 Si C27 108.0(5)
C29 O1 Lu 127.1(5)
C29 O1 C32 106.4(7)
C32 O1 Lu 123.9(6)
P2 N Lu 99.0(3)
P2 N Si 129.5(4)
Si N Lu 131.5(3)
Lu C1 H1 115.6
P1 C1 Lu 95.4(3)
P1 C1 P2 122.0(5)
P1 C1 H1 115.6
P2 C1 Lu 85.8(3)
P2 C1 H1 115.6
C3 C2 P1 120.1(7)
C3 C2 C7 118.2(9)
C7 C2 P1 121.2(8)
C2 C3 H3 119.5
C4 C3 C2 121.1(10)
C4 C3 H3 119.5
C3 C4 H4 119.6
C3 C4 C5 120.8(11)
C5 C4 H4 119.6
C4 C5 H5 120.0
C6 C5 C4 120.0(11)
C6 C5 H5 120.0
C5 C6 H6 120.2
C5 C6 C7 119.7(10)
C7 C6 H6 120.2
C2 C7 H7 119.9
C6 C7 C2 120.2(10)
C6 C7 H7 119.9
C9 C8 P1 121.0(7)
C13 C8 P1 119.4(7)
C13 C8 C9 119.5(8)
C8 C9 H9 120.3
C10 C9 C8 119.4(9)
C10 C9 H9 120.3
C9 C10 H10 120.4
C9 C10 C11 119.2(9)
C11 C10 H10 120.4
C10 C11 H11 119.4
C12 C11 C10 121.2(9)
C12 C11 H11 119.4
C11 C12 H12 119.9
C11 C12 C13 120.2(9)
C13 C12 H12 119.9
C8 C13 H13 119.8
C12 C13 C8 120.5(9)
C12 C13 H13 119.8
C15 C14 P2 119.0(6)
C15 C14 C19 118.7(8)
C19 C14 P2 122.2(7)
C14 C15 H15 119.5
C14 C15 C16 120.9(8)
C16 C15 H15 119.5
C15 C16 H16 119.8
C17 C16 C15 120.3(9)
C17 C16 H16 119.8
C16 C17 H17 120.3
C16 C17 C18 119.3(9)
C18 C17 H17 120.3
C17 C18 H18 119.6
C17 C18 C19 120.7(9)
C19 C18 H18 119.6
C14 C19 H19 120.1
C18 C19 C14 119.9(9)
C18 C19 H19 120.1
C21 C20 P2 121.8(7)
C25 C20 P2 119.7(6)
C25 C20 C21 118.3(8)
C20 C21 H21 120.3
C22 C21 C20 119.4(9)
C22 C21 H21 120.3
C21 C22 H22 119.5
C23 C22 C21 121.0(8)
C23 C22 H22 119.5
C22 C23 H23 119.8
C22 C23 C24 120.3(9)
C24 C23 H23 119.8
C23 C24 H24 120.1
C23 C24 C25 119.9(9)
C25 C24 H24 120.1
C20 C25 H25 119.5
C24 C25 C20 121.0(8)
C24 C25 H25 119.5
Si C26 H26A 109.5
Si C26 H26B 109.5
Si C26 H26C 109.5
H26A C26 H26B 109.5
H26A C26 H26C 109.5
H26B C26 H26C 109.5
Si C27 H27A 109.5
Si C27 H27B 109.5
Si C27 H27C 109.5
H27A C27 H27B 109.5
H27A C27 H27C 109.5
H27B C27 H27C 109.5
Si C28 H28A 109.5
Si C28 H28B 109.5
Si C28 H28C 109.5
H28A C28 H28B 109.5
H28A C28 H28C 109.5
H28B C28 H28C 109.5
O1 C29 H29A 111.5
O1 C29 H29B 111.5
O1 C29 H29C 109.3
O1 C29 H29D 109.3
H29A C29 H29B 109.3
H29C C29 H29D 107.9
C30B C29 O1 111.8(14)
C30B C29 H29C 109.3
C30B C29 H29D 109.3
C30A C29 O1 101.3(19)
C30A C29 H29A 111.5
C30A C29 H29B 111.5
C29 C30B H30A 111.4
C29 C30B H30B 111.4
C29 C30B C31B 102.1(18)
H30A C30B H30B 109.2
C31B C30B H30A 111.4
C31B C30B H30B 111.4
C30B C31B H31A 110.2
C30B C31B H31B 110.2
H31A C31B H31B 108.5
C32 C31B C30B 107.3(17)
C32 C31B H31A 110.2
C32 C31B H31B 110.2
O1 C32 C31B 103.6(12)
O1 C32 H32A 109.0
O1 C32 H32B 109.0
O1 C32 H32C 111.0
O1 C32 H32D 111.0
C31B C32 H32C 111.0
C31B C32 H32D 111.0
H32A C32 H32B 107.8
H32C C32 H32D 109.0
C31A C32 O1 113.1(15)
C31A C32 H32A 109.0
C31A C32 H32B 109.0
Lu B1 H1A 70(4)
Lu B1 H1B 75(5)
Lu B1 H1C 66(6)
Lu B1 H1D 171(3)
H1A B1 H1B 120(7)
H1A B1 H1C 102(7)
H1A B1 H1D 114(5)
H1B B1 H1C 105(8)
H1B B1 H1D 109(7)
H1C B1 H1D 105(7)
Lu B2 H2A 66(5)
Lu B2 H2B 61(6)
Lu B2 H2C 67(4)
Lu B2 H2D 170(5)
H2A B2 H2B 107(8)
H2A B2 H2C 89(6)
H2A B2 H2D 106(7)
H2B B2 H2C 111(7)
H2B B2 H2D 129(8)
H2C B2 H2D 107(6)
C33 O2 C36 107.3(7)
O2 C33 H33A 110.5
O2 C33 H33B 110.5
O2 C33 C34 106.1(9)
H33A C33 H33B 108.7
C34 C33 H33A 110.5
C34 C33 H33B 110.5
C33 C34 H34C 110.1
C33 C34 H34D 110.1
C33 C34 H34A 112.2
C33 C34 H34B 112.2
C33 C34 C35A 98.0(18)
H34C C34 H34D 108.4
H34A C34 H34B 109.8
C35B C34 C33 108.2(18)
C35B C34 H34C 110.1
C35B C34 H34D 110.1
C35A C34 H34A 112.2
C35A C34 H34B 112.2
C34 C35B H35A 110.5
C34 C35B H35B 110.5
C34 C35B C36 106(3)
H35A C35B H35B 108.7
C36 C35B H35A 110.5
C36 C35B H35B 110.5
O2 C36 C35B 104.2(17)
O2 C36 H36C 110.9
O2 C36 H36D 110.9
O2 C36 H36A 109.3
O2 C36 H36B 109.3
C35B C36 H36C 110.9
C35B C36 H36D 110.9
H36C C36 H36D 108.9
H36A C36 H36B 107.9
C35A C36 O2 111.8(18)
C35A C36 H36A 109.3
C35A C36 H36B 109.3
C29 C30A H30C 109.2
C29 C30A H30D 109.2
C29 C30A C31A 112(2)
H30C C30A H30D 107.9
C31A C30A H30C 109.2
C31A C30A H30D 109.2
C32 C31A C30A 95(2)
C32 C31A H31C 112.7
C32 C31A H31D 112.7
C30A C31A H31C 112.7
C30A C31A H31D 112.7
H31C C31A H31D 110.2
C34 C35A H35C 111.4
C34 C35A H35D 111.4
C36 C35A C34 102(3)
C36 C35A H35C 111.4
C36 C35A H35D 111.4
H35C C35A H35D 109.2

loop_
_geom_bond_atom_site_label_1
_geom_bond_atom_site_label_2
_geom_bond_distance
Lu H1A 2.34(8)
Lu H1B 2.44(10)
Lu H1C 2.26(10)
Lu H2A 2.26(8)
Lu H2B 2.17(11)
Lu H2C 2.27(6)
Lu S 2.819(2)
Lu P1 3.258(2)
Lu P2 3.022(2)
Lu O1 2.325(6)
Lu N 2.320(7)
Lu C1 2.594(8)
Lu B1 2.479(10)
Lu B2 2.467(13)
S P1 2.004(3)
P1 C1 1.740(8)
P1 C2 1.809(10)
P1 C8 1.811(9)
P2 N 1.607(6)
P2 C1 1.750(8)
P2 C14 1.804(9)
P2 C20 1.815(8)
Si N 1.729(7)
Si C26 1.870(11)
Si C27 1.857(10)
Si C28 1.851(11)
O1 C29 1.443(12)
O1 C32 1.456(11)
C1 H1 1.0000
C2 C3 1.378(13)
C2 C7 1.398(13)
C3 H3 0.9500
C3 C4 1.355(14)
C4 H4 0.9500
C4 C5 1.373(15)
C5 H5 0.9500
C5 C6 1.362(15)
C6 H6 0.9500
C6 C7 1.390(14)
C7 H7 0.9500
C8 C9 1.399(12)
C8 C13 1.398(12)
C9 H9 0.9500
C9 C10 1.388(12)
C10 H10 0.9500
C10 C11 1.399(14)
C11 H11 0.9500
C11 C12 1.356(14)
C12 H12 0.9500
C12 C13 1.365(12)
C13 H13 0.9500
C14 C15 1.386(12)
C14 C19 1.408(11)
C15 H15 0.9500
C15 C16 1.389(12)
C16 H16 0.9500
C16 C17 1.385(12)
C17 H17 0.9500
C17 C18 1.388(13)
C18 H18 0.9500
C18 C19 1.389(12)
C19 H19 0.9500
C20 C21 1.410(11)
C20 C25 1.387(12)
C21 H21 0.9500
C21 C22 1.378(12)
C22 H22 0.9500
C22 C23 1.361(13)
C23 H23 0.9500
C23 C24 1.372(12)
C24 H24 0.9500
C24 C25 1.374(12)
C25 H25 0.9500
C26 H26A 0.9800
C26 H26B 0.9800
C26 H26C 0.9800
C27 H27A 0.9800
C27 H27B 0.9800
C27 H27C 0.9800
C28 H28A 0.9800
C28 H28B 0.9800
C28 H28C 0.9800
C29 H29A 0.9900
C29 H29B 0.9900
C29 H29C 0.9900
C29 H29D 0.9900
C29 C30B 1.440(17)
C29 C30A 1.429(18)
C30B H30A 0.9900
C30B H30B 0.9900
C30B C31B 1.508(18)
C31B H31A 0.9900
C31B H31B 0.9900
C31B C32 1.475(15)
C32 H32A 0.9900
C32 H32B 0.9900
C32 H32C 0.9900
C32 H32D 0.9900
C32 C31A 1.398(17)
B1 H1A 1.18(9)
B1 H1B 1.06(10)
B1 H1C 1.05(2)
B1 H1D 1.12(6)
B2 H2A 1.04(2)
B2 H2B 1.05(2)
B2 H2C 0.98(7)
B2 H2D 1.22(11)
O2 C33 1.410(11)
O2 C36 1.425(12)
C33 H33A 0.9900
C33 H33B 0.9900
C33 C34 1.506(14)
C34 H34C 0.9900
C34 H34D 0.9900
C34 H34A 0.9900
C34 H34B 0.9900
C34 C35B 1.38(5)
C34 C35A 1.63(4)
C35B H35A 0.9900
C35B H35B 0.9900
C35B C36 1.57(4)
C36 H36C 0.9900
C36 H36D 0.9900
C36 H36A 0.9900
C36 H36B 0.9900
C36 C35A 1.40(4)
C30A H30C 0.9900
C30A H30D 0.9900
C30A C31A 1.51(2)
C31A H31C 0.9900
C31A H31D 0.9900
C35A H35C 0.9900
C35A H35D 0.9900

loop_
_geom_torsion_atom_site_label_1
_geom_torsion_atom_site_label_2
_geom_torsion_atom_site_label_3
_geom_torsion_atom_site_label_4
_geom_torsion
Lu P1 C1 P2 88.4(5)
Lu P1 C2 C3 -90.2(8)
Lu P1 C2 C7 98.6(7)
Lu P1 C8 C9 89.3(9)
Lu P1 C8 C13 -95.3(8)
Lu P2 N Si -179.1(7)
Lu P2 C1 P1 -93.8(5)
Lu P2 C14 C15 -5.7(9)
Lu P2 C14 C19 175.7(5)
Lu P2 C20 C21 -112.7(7)
Lu P2 C20 C25 72.2(8)
Lu O1 C29 C30B 172.6(12)
Lu O1 C29 C30A 172(2)
Lu O1 C32 C31B 172.3(10)
Lu O1 C32 C31A -149.6(19)
S P1 C1 Lu -20.9(3)
S P1 C1 P2 67.6(5)
S P1 C2 C3 -25.7(8)
S P1 C2 C7 163.1(7)
S P1 C8 C9 24.5(8)
S P1 C8 C13 -160.2(6)
P1 C2 C3 C4 -169.4(8)
P1 C2 C7 C6 169.8(8)
P1 C8 C9 C10 176.6(7)
P1 C8 C13 C12 -175.9(7)
P2 C14 C15 C16 178.0(7)
P2 C14 C19 C18 179.2(7)
P2 C20 C21 C22 -173.7(7)
P2 C20 C25 C24 174.0(7)
O1 C29 C30B C31B 8(2)
O1 C29 C30A C31A -29(4)
O1 C32 C31A C30A -28(3)
N P2 C1 Lu 13.1(4)
N P2 C1 P1 -80.7(5)
N P2 C14 C15 44.1(8)
N P2 C14 C19 -134.5(7)
N P2 C20 C21 -166.6(7)
N P2 C20 C25 18.3(8)
C1 P1 C2 C3 -146.8(7)
C1 P1 C2 C7 41.9(8)
C1 P1 C8 C9 147.3(7)
C1 P1 C8 C13 -37.3(8)
C1 P2 N Lu -14.8(4)
C1 P2 N Si 166.0(5)
C1 P2 C14 C15 -76.1(8)
C1 P2 C14 C19 105.3(7)
C1 P2 C20 C21 -50.0(8)
C1 P2 C20 C25 134.9(7)
C2 P1 C1 Lu 102.6(4)
C2 P1 C1 P2 -168.9(5)
C2 P1 C8 C9 -94.3(8)
C2 P1 C8 C13 81.1(8)
C2 C3 C4 C5 -1.7(16)
C3 C2 C7 C6 -1.6(14)
C3 C4 C5 C6 0.7(16)
C4 C5 C6 C7 -0.2(16)
C5 C6 C7 C2 0.7(15)
C7 C2 C3 C4 2.1(14)
C8 P1 C1 Lu -145.1(3)
C8 P1 C1 P2 -56.6(6)
C8 P1 C2 C3 91.9(8)
C8 P1 C2 C7 -79.4(8)
C8 C9 C10 C11 -1.3(14)
C9 C8 C13 C12 -0.5(14)
C9 C10 C11 C12 0.6(15)
C10 C11 C12 C13 0.2(15)
C11 C12 C13 C8 -0.2(14)
C13 C8 C9 C10 1.2(13)
C14 P2 N Lu -139.9(3)
C14 P2 N Si 41.0(6)
C14 P2 C1 Lu 135.3(3)
C14 P2 C1 P1 41.5(6)
C14 P2 C20 C21 72.6(8)
C14 P2 C20 C25 -102.5(7)
C14 C15 C16 C17 3.0(13)
C15 C14 C19 C18 0.6(13)
C15 C16 C17 C18 0.3(14)
C16 C17 C18 C19 -3.1(14)
C17 C18 C19 C14 2.7(14)
C19 C14 C15 C16 -3.4(13)
C20 P2 N Lu 101.7(4)
C20 P2 N Si -77.4(6)
C20 P2 C1 Lu -107.6(3)
C20 P2 C1 P1 158.6(5)
C20 P2 C14 C15 166.6(7)
C20 P2 C14 C19 -12.0(8)
C20 C21 C22 C23 0.0(14)
C21 C20 C25 C24 -1.3(13)
C21 C22 C23 C24 -1.7(15)
C22 C23 C24 C25 1.9(15)
C23 C24 C25 C20 -0.4(14)
C25 C20 C21 C22 1.5(13)
C26 Si N Lu 63.8(6)
C26 Si N P2 -117.4(6)
C27 Si N Lu -175.5(5)
C27 Si N P2 3.3(7)
C28 Si N Lu -54.8(6)
C28 Si N P2 124.0(6)
C29 O1 C32 C31B -24.7(13)
C29 O1 C32 C31A 13(2)
C29 C30B C31B C32 -24(2)
C29 C30A C31A C32 35(4)
C30B C31B C32 O1 30(2)
C32 O1 C29 C30B 10.4(15)
C32 O1 C29 C30A 10(2)
O2 C33 C34 C35B 18(2)
O2 C33 C34 C35A 37.0(18)
O2 C36 C35A C34 19(3)
C33 O2 C36 C35B 27.2(18)
C33 O2 C36 C35A 5(2)
C33 C34 C35B C36 -1(3)
C33 C34 C35A C36 -33(2)
C34 C35B C36 O2 -16(3)
C36 O2 C33 C34 -28.3(12)
